data_7215633
loop_
_publ_author_name
'Klap\"otke, Thomas M.'
'Mir\'o Sabat\'e, Carles'
'Rasp, Matthias'

_publ_section_title
;
 Synthesis and properties of 5-nitrotetrazole derivatives as new energetic
 materials
;
_journal_issue 15
_journal_name_full 'Journal of Materials Chemistry'
_journal_page_first 2240
_journal_paper_doi 10.1039/b818925k
_journal_volume 19
_journal_year 2009
_chemical_formula_moiety 'C3 H2 N6 O2'
_chemical_formula_sum 'C3 H2 N6 O2'
_chemical_formula_weight 154.11
_space_group_IT_number 19
_symmetry_cell_setting orthorhombic
_symmetry_space_group_name_Hall 'P 2ac 2ab'
_symmetry_space_group_name_H-M 'P 21 21 21'
_audit_creation_date 2008-09-01T14:27:29-00:00
_audit_creation_method 'WinGX routine CIF_UPDATE'
_cell_angle_alpha 90.00
_cell_angle_beta 90.00
_cell_angle_gamma 90.00
_cell_formula_units_Z 4
_cell_length_a 5.4521(3)
_cell_length_b 6.1470(3)
_cell_length_c 17.4832(9)
_cell_measurement_reflns_used 4260
_cell_measurement_temperature 100(2)
_cell_measurement_theta_max 29.9987
_cell_measurement_theta_min 3.7342
_cell_volume 585.93(5)
_computing_cell_refinement
;
CrysAlis RED, Oxford Diffraction Ltd.,
Version 1.171.27p5 beta (release 01-04-2005 CrysAlis171 .NET)
(compiled Apr 1 2005,17:53:34)
;
_computing_data_collection
;
CrysAlis CCD, Oxford Diffraction Ltd.,
Version 1.171.27p5 beta (release 01-04-2005 CrysAlis171 .NET)
(compiled Apr 1 2005,17:53:34)
;
_computing_data_reduction
;
CrysAlis RED, Oxford Diffraction Ltd.,
Version 1.171.27p5 beta (release 01-04-2005 CrysAlis171 .NET)
(compiled Apr 1 2005,17:53:34)
;
_computing_molecular_graphics 'Ortep-3 for Windows (Farrugia, 1997)'
_computing_publication_material 'WinGX publication routines (Farrugia, 1999)'
_computing_structure_refinement 'SHELXL-97 (Sheldrick, 1997)'
_computing_structure_solution 'SHELXS-97 (Sheldrick, 1997)'
_diffrn_measured_fraction_theta_full 0.996
_diffrn_measured_fraction_theta_max 0.996
_diffrn_measurement_device 'CCD camera on \k-goniostat'
_diffrn_measurement_device_type 'Oxford Xcalibur3 CCD area detector'
_diffrn_measurement_method 'omega scan'
_diffrn_radiation_probe x-ray
_diffrn_radiation_type MoK\a
_diffrn_radiation_wavelength 0.71073
_diffrn_reflns_av_R_equivalents 0.0298
_diffrn_reflns_av_sigmaI/netI 0.0211
_diffrn_reflns_limit_h_max 7
_diffrn_reflns_limit_h_min -7
_diffrn_reflns_limit_k_max 8
_diffrn_reflns_limit_k_min -8
_diffrn_reflns_limit_l_max 24
_diffrn_reflns_limit_l_min -24
_diffrn_reflns_number 7761
_diffrn_reflns_theta_full 30.10
_diffrn_reflns_theta_max 30.10
_diffrn_reflns_theta_min 3.91
_exptl_absorpt_coefficient_mu 0.149
_exptl_absorpt_correction_T_max 0.996
_exptl_absorpt_correction_T_min 0.941
_exptl_absorpt_correction_type multi-scan
_exptl_absorpt_process_details
;
CrysAlis RED, Oxford Diffraction Ltd.,
Version 1.171.31.7 (release 18-10-2006 CrysAlis171 .NET)
(compiled Oct 18 2006,16:28:17)
Empirical absorption correction using spherical harmonics,
implemented in SCALE3 ABSPACK scaling algorithm.
;
_exptl_crystal_colour colorless
_exptl_crystal_density_diffrn 1.747
_exptl_crystal_density_method 'not measured'
_exptl_crystal_description block
_exptl_crystal_F_000 312
_exptl_crystal_size_max 0.35
_exptl_crystal_size_mid 0.20
_exptl_crystal_size_min 0.03
_refine_diff_density_max 0.212
_refine_diff_density_min -0.218
_refine_diff_density_rms 0.046
_refine_ls_extinction_expression Fc^*^=kFc[1+0.001xFc^2^\l^3^/sin(2\q)]^-1/4^
_refine_ls_extinction_method none
_refine_ls_goodness_of_fit_ref 1.060
_refine_ls_hydrogen_treatment mixed
_refine_ls_matrix_type full
_refine_ls_number_parameters 108
_refine_ls_number_reflns 1033
_refine_ls_number_restraints 0
_refine_ls_restrained_S_all 1.060
_refine_ls_R_factor_all 0.0344
_refine_ls_R_factor_gt 0.0255
_refine_ls_shift/su_max 0.000
_refine_ls_shift/su_mean 0.000
_refine_ls_structure_factor_coef Fsqd
_refine_ls_weighting_details 'calc w=1/[\s^2^(Fo^2^)+(0.0338P)^2^+0.4333P] where P=(Fo^2^+2Fc^2^)/3'
_refine_ls_weighting_scheme calc
_refine_ls_wR_factor_gt 0.0563
_refine_ls_wR_factor_ref 0.0622
_reflns_number_gt 896
_reflns_number_total 1036
_reflns_threshold_expression >2sigma(I)
_cod_data_source_file b818925k.txt
_cod_data_source_block dx098-NTAN
_cod_database_code 7215633

loop_
_symmetry_equiv_pos_as_xyz
'x, y, z'
'-x+1/2, -y, z+1/2'
'x+1/2, -y+1/2, -z'
'-x, y+1/2, -z+1/2'

loop_
_atom_site_label
_atom_site_type_symbol
_atom_site_fract_x
_atom_site_fract_y
_atom_site_fract_z
_atom_site_U_iso_or_equiv
_atom_site_adp_type
_atom_site_occupancy
_atom_site_symmetry_multiplicity
_atom_site_calc_flag
O2 O -0.0748(2) 0.04824(19) 0.34568(6) 0.0199(2) Uani 1 1 d
O1 O 0.2311(2) -0.13448(19) 0.39350(6) 0.0215(3) Uani 1 1 d
N5 N 0.1358(2) 0.0344(2) 0.20515(7) 0.0120(2) Uani 1 1 d
N4 N 0.3019(2) -0.02001(19) 0.15331(7) 0.0120(2) Uani 1 1 d
N1 N 0.1214(2) -0.0466(2) 0.34082(7) 0.0143(2) Uani 1 1 d
N2 N 0.4455(2) -0.1631(2) 0.25364(7) 0.0148(3) Uani 1 1 d
N3 N 0.4883(2) -0.1377(2) 0.17999(7) 0.0152(3) Uani 1 1 d
N6 N -0.1314(3) -0.0745(2) 0.01441(8) 0.0208(3) Uani 1 1 d
C2 C 0.2869(3) 0.0470(3) 0.07310(8) 0.0147(3) Uani 1 1 d
C3 C 0.0524(3) -0.0251(3) 0.03997(8) 0.0149(3) Uani 1 1 d
C1 C 0.2341(3) -0.0586(2) 0.26587(8) 0.0122(3) Uani 1 1 d
H1 H 0.426(3) -0.020(3) 0.0466(9) 0.013(4) Uiso 1 1 d
H2 H 0.296(4) 0.211(3) 0.0706(11) 0.028(5) Uiso 1 1 d

loop_
_atom_site_aniso_label
_atom_site_aniso_U_11
_atom_site_aniso_U_22
_atom_site_aniso_U_33
_atom_site_aniso_U_23
_atom_site_aniso_U_13
_atom_site_aniso_U_12
O2 0.0195(6) 0.0205(5) 0.0197(5) 0.0004(5) 0.0038(5) 0.0042(5)
O1 0.0277(6) 0.0234(5) 0.0133(5) 0.0056(5) -0.0056(5) -0.0004(6)
N5 0.0123(6) 0.0113(5) 0.0125(5) -0.0010(5) -0.0001(4) -0.0018(5)
N4 0.0115(5) 0.0115(5) 0.0129(5) -0.0006(5) 0.0000(5) -0.0002(5)
N1 0.0184(6) 0.0111(5) 0.0135(5) -0.0001(5) -0.0011(5) -0.0022(5)
N2 0.0154(6) 0.0128(6) 0.0162(6) 0.0005(5) -0.0013(5) 0.0000(5)
N3 0.0151(6) 0.0133(5) 0.0172(6) -0.0004(5) -0.0011(5) 0.0018(5)
N6 0.0191(7) 0.0242(7) 0.0190(6) -0.0010(6) -0.0010(5) 0.0001(6)
C2 0.0150(7) 0.0167(6) 0.0126(6) 0.0014(6) 0.0004(5) -0.0013(7)
C3 0.0182(7) 0.0145(7) 0.0120(6) -0.0004(6) 0.0005(6) 0.0019(6)
C1 0.0128(6) 0.0096(6) 0.0142(6) -0.0008(5) -0.0016(5) -0.0020(6)

loop_
_geom_angle_atom_site_label_1
_geom_angle_atom_site_label_2
_geom_angle_atom_site_label_3
_geom_angle
C1 N5 N4 99.43(12)
N5 N4 N3 114.79(11)
N5 N4 C2 123.11(12)
N3 N4 C2 122.08(12)
O2 N1 O1 125.89(13)
O2 N1 C1 117.30(12)
O1 N1 C1 116.81(12)
N3 N2 C1 104.62(12)
N2 N3 N4 105.74(12)
N4 C2 C3 109.92(12)
N4 C2 H1 107.0(10)
C3 C2 H1 111.0(10)
N4 C2 H2 108.6(11)
C3 C2 H2 109.1(11)
H1 C2 H2 111.1(15)
N6 C3 C2 177.90(17)
N5 C1 N2 115.43(13)
N5 C1 N1 122.25(13)
N2 C1 N1 122.32(12)

loop_
_geom_bond_atom_site_label_1
_geom_bond_atom_site_label_2
_geom_bond_distance
O2 N1 1.2211(16)
O1 N1 1.2239(16)
N5 C1 1.3192(18)
N5 N4 1.3242(16)
N4 N3 1.3318(16)
N4 C2 1.4640(19)
N1 C1 1.4489(18)
N2 N3 1.3178(18)
N2 C1 1.3367(19)
N6 C3 1.138(2)
C2 C3 1.472(2)
C2 H1 0.977(17)
C2 H2 1.007(19)

loop_
_geom_torsion_atom_site_label_1
_geom_torsion_atom_site_label_2
_geom_torsion_atom_site_label_3
_geom_torsion_atom_site_label_4
_geom_torsion
C1 N5 N4 N3 0.06(15)
C1 N5 N4 C2 -178.64(13)
C1 N2 N3 N4 0.27(15)
N5 N4 N3 N2 -0.22(16)
C2 N4 N3 N2 178.50(13)
N5 N4 C2 C3 -56.50(17)
N3 N4 C2 C3 124.89(14)
N4 N5 C1 N2 0.12(16)
N4 N5 C1 N1 179.63(12)
N3 N2 C1 N5 -0.26(17)
N3 N2 C1 N1 -179.76(13)
O2 N1 C1 N5 2.2(2)
O1 N1 C1 N5 -178.37(13)
O2 N1 C1 N2 -178.29(13)
O1 N1 C1 N2 1.1(2)

_cod_duplicate_entry 7200616
